data_7154900
loop_
_publ_author_name
'Muthusamy, Sengodagounder'
'Kumar, Singaravelan Ganesh'

_publ_section_title
;
 Copper(i) catalyzed diastereoselective multicomponent synthesis of
 spiroindolo-pyrrolidines/-imidazolidines/-triazolidines from diazoamides
 via azomethine ylides.
;
_journal_issue 7
_journal_name_full 'Organic &amp; biomolecular chemistry'
_journal_page_first 2228
_journal_page_last 2240
_journal_paper_doi 10.1039/c5ob02322j
_journal_volume 14
_journal_year 2016
_chemical_formula_moiety 'C36 H31 N3 O3 S'
_chemical_formula_sum 'C36 H31 N3 O3 S'
_chemical_formula_weight 585.70
_chemical_name_common spiroindoloimidazolidine
_chemical_name_systematic imidazolidine
_space_group_IT_number 14
_symmetry_cell_setting monoclinic
_symmetry_space_group_name_Hall '-P 2ybc'
_symmetry_space_group_name_H-M 'P 1 21/c 1'
_atom_sites_solution_hydrogens geom
_atom_sites_solution_primary direct
_atom_sites_solution_secondary difmap
_audit_creation_method SHELXL-97
_audit_update_record
;
2016-01-09 deposited with the CCDC.
2016-01-11 downloaded from the CCDC.
;
_cell_angle_alpha 90.00
_cell_angle_beta 91.5620(10)
_cell_angle_gamma 90.00
_cell_formula_units_Z 4
_cell_length_a 13.4366(9)
_cell_length_b 9.3183(6)
_cell_length_c 23.8673(16)
_cell_measurement_reflns_used 1990
_cell_measurement_temperature 295(2)
_cell_measurement_theta_max 28.27
_cell_measurement_theta_min 1.71
_cell_volume 2987.2(3)
_computing_cell_refinement 'BRUKER SMART'
_computing_data_collection 'BRUKER SMART'
_computing_data_reduction 'BRUKER SAINT'
_computing_molecular_graphics ORTEP
_computing_structure_refinement 'SHELXL-97 (Sheldrick, 1997)'
_computing_structure_solution 'SHELXS-97 (Sheldrick, 1990)'
_diffrn_ambient_temperature 295(2)
_diffrn_measured_fraction_theta_full 0.98
_diffrn_measured_fraction_theta_max 0.98
_diffrn_measurement_device_type 'BRUKER SMART APEX CCD DIFFRACTOMETER'
_diffrn_measurement_method 'OMEGA-PHI SCAN'
_diffrn_radiation_monochromator graphite
_diffrn_radiation_source 'fine-focus sealed tube'
_diffrn_radiation_type MoK\a
_diffrn_radiation_wavelength 0.71073
_diffrn_reflns_av_R_equivalents 0.0256
_diffrn_reflns_av_sigmaI/netI 0.0333
_diffrn_reflns_limit_h_max 17
_diffrn_reflns_limit_h_min -17
_diffrn_reflns_limit_k_max 11
_diffrn_reflns_limit_k_min -7
_diffrn_reflns_limit_l_max 30
_diffrn_reflns_limit_l_min -29
_diffrn_reflns_number 17160
_diffrn_reflns_theta_full 28.27
_diffrn_reflns_theta_max 28.27
_diffrn_reflns_theta_min 1.71
_exptl_absorpt_coefficient_mu 0.150
_exptl_absorpt_correction_T_max 0.973
_exptl_absorpt_correction_T_min 0.958
_exptl_crystal_colour White
_exptl_crystal_density_diffrn 1.302
_exptl_crystal_density_method 'not measured'
_exptl_crystal_description Diamonds
_exptl_crystal_F_000 1232
_exptl_crystal_size_max 0.32
_exptl_crystal_size_mid 0.24
_exptl_crystal_size_min 0.18
_refine_diff_density_max 0.388
_refine_diff_density_min -0.255
_refine_diff_density_rms 0.046
_refine_ls_extinction_method none
_refine_ls_goodness_of_fit_ref 1.032
_refine_ls_hydrogen_treatment mixed
_refine_ls_matrix_type full
_refine_ls_number_parameters 390
_refine_ls_number_reflns 6849
_refine_ls_number_restraints 0
_refine_ls_restrained_S_all 1.032
_refine_ls_R_factor_all 0.0633
_refine_ls_R_factor_gt 0.0500
_refine_ls_shift/su_max 0.028
_refine_ls_shift/su_mean 0.000
_refine_ls_structure_factor_coef Fsqd
_refine_ls_weighting_details 'calc w=1/[\s^2^(Fo^2^)+(0.0643P)^2^+1.0640P] where P=(Fo^2^+2Fc^2^)/3'
_refine_ls_wR_factor_gt 0.1323
_refine_ls_wR_factor_ref 0.1412
_reflns_number_gt 5427
_reflns_number_total 6849
_reflns_threshold_expression >2sigma(I)
_cod_data_source_file c5ob02322j2.cif
_cod_data_source_block spiroindoloimidazolidine
_cod_depositor_comments
;
The following automatic conversions were performed:

'_symmetry_cell_setting' value 'Monoclinic' changed to 'monoclinic'
according to
/usr/data/users/saulius/crontab/automatic-downloads/rss-feeds/RSC/lib/dictionaries/cif_core.dic
dictionary named 'cif_core.dic' version 2.4.2 from 2011-04-26.

Automatic conversion script
Id: cif_fix_values 4268 2015-11-12 08:31:59Z antanas 

 Adding full bibliography for 7154899--7154900.cif.
;
_cod_original_sg_symbol_H-M P21/c
_cod_database_code 7154900

loop_
_symmetry_equiv_pos_as_xyz
'x, y, z'
'-x, y+1/2, -z+1/2'
'-x, -y, -z'
'x, -y-1/2, z-1/2'

loop_
_atom_site_label
_atom_site_type_symbol
_atom_site_fract_x
_atom_site_fract_y
_atom_site_fract_z
_atom_site_U_iso_or_equiv
_atom_site_adp_type
_atom_site_occupancy
_atom_site_calc_flag
_atom_site_refinement_flags
S20 S 0.18235(3) 0.46529(5) 0.413573(17) 0.03867(13) Uani 1 d .
O41 O 0.44400(9) 0.36418(13) 0.29902(5) 0.0456(3) Uani 1 d .
N1 N 0.50053(9) 0.13560(15) 0.31854(6) 0.0374(3) Uani 1 d .
N10 N 0.24855(9) 0.21604(15) 0.29044(5) 0.0348(3) Uani 1 d .
O42 O 0.25393(9) 0.49316(15) 0.45736(5) 0.0513(3) Uani 1 d .
O43 O 0.14263(9) 0.57986(14) 0.38031(6) 0.0509(3) Uani 1 d .
C3 C 0.32893(10) 0.17336(17) 0.32862(6) 0.0303(3) Uani 1 d .
N12 N 0.23742(9) 0.35846(15) 0.36882(5) 0.0349(3) Uani 1 d .
C4 C 0.35429(11) 0.01576(17) 0.33265(6) 0.0319(3) Uani 1 d .
C13 C 0.29200(11) 0.22813(17) 0.38613(6) 0.0332(3) Uani 1 d .
H13 H 0.2436 0.1587 0.3998 0.040 Uiso 1 calc R
C21 C 0.08182(12) 0.37496(18) 0.44381(7) 0.0378(4) Uani 1 d .
C9 C 0.45726(11) 0.00099(18) 0.32885(6) 0.0339(3) Uani 1 d .
C34 C 0.25383(11) 0.19551(18) 0.23218(6) 0.0355(3) Uani 1 d .
C2 C 0.43055(11) 0.24086(18) 0.31330(6) 0.0339(3) Uani 1 d .
C14 C 0.37332(12) 0.24514(19) 0.43073(6) 0.0386(4) Uani 1 d .
C28 C 0.08025(12) 0.3017(2) 0.31102(7) 0.0436(4) Uani 1 d .
C11 C 0.19080(11) 0.33630(18) 0.31200(6) 0.0356(3) Uani 1 d .
H11 H 0.2022 0.4215 0.2889 0.043 Uiso 1 calc R
C38 C 0.32090(14) 0.0741(2) 0.15198(7) 0.0461(4) Uani 1 d .
H38 H 0.3653 0.0078 0.1377 0.055 Uiso 1 calc R
C39 C 0.32007(12) 0.09772(18) 0.20914(7) 0.0378(4) Uani 1 d .
H39 H 0.3643 0.0478 0.2326 0.045 Uiso 1 calc R
C22 C -0.01491(13) 0.4159(2) 0.43000(8) 0.0460(4) Uani 1 d .
H22 H -0.0271 0.4908 0.4050 0.055 Uiso 1 calc R
C26 C 0.10032(14) 0.2657(2) 0.48226(7) 0.0457(4) Uani 1 d .
H26 H 0.1653 0.2402 0.4922 0.055 Uiso 1 calc R
C15 C 0.37717(16) 0.1473(2) 0.47420(8) 0.0541(5) Uani 1 d .
H15 H 0.3290 0.0759 0.4761 0.065 Uiso 1 calc R
C8 C 0.50325(13) -0.1311(2) 0.33142(7) 0.0441(4) Uani 1 d .
H8 H 0.5720 -0.1399 0.3295 0.053 Uiso 1 calc R
C19 C 0.44654(13) 0.3503(2) 0.42842(8) 0.0493(4) Uani 1 d .
H19 H 0.4439 0.4189 0.4001 0.059 Uiso 1 calc R
C6 C 0.34068(15) -0.2378(2) 0.34045(8) 0.0517(5) Uani 1 d .
H6 H 0.3019 -0.3198 0.3439 0.062 Uiso 1 calc R
C40 C 0.60562(12) 0.1574(3) 0.30957(9) 0.0576(5) Uani 1 d .
H40A H 0.6164 0.2541 0.2972 0.086 Uiso 1 calc R
H40B H 0.6276 0.0916 0.2815 0.086 Uiso 1 calc R
H40C H 0.6425 0.1411 0.3440 0.086 Uiso 1 calc R
C5 C 0.29567(12) -0.10389(19) 0.33876(7) 0.0415(4) Uani 1 d .
H5 H 0.2271 -0.0952 0.3417 0.050 Uiso 1 calc R
C33 C 0.04615(14) 0.1705(2) 0.32950(9) 0.0565(5) Uani 1 d .
H33 H 0.0909 0.1015 0.3428 0.068 Uiso 1 calc R
C35 C 0.19086(17) 0.2686(3) 0.19519(8) 0.0629(6) Uani 1 d .
H35 H 0.1466 0.3359 0.2089 0.076 Uiso 1 calc R
C23 C -0.09325(14) 0.3439(2) 0.45391(9) 0.0531(5) Uani 1 d .
H23 H -0.1582 0.3709 0.4446 0.064 Uiso 1 calc R
C37 C 0.25796(17) 0.1460(3) 0.11594(8) 0.0638(6) Uani 1 d .
H37 H 0.2592 0.1298 0.0775 0.077 Uiso 1 calc R
C7 C 0.44281(15) -0.2501(2) 0.33701(8) 0.0530(5) Uani 1 d .
H7 H 0.4717 -0.3408 0.3385 0.064 Uiso 1 calc R
C24 C -0.07681(15) 0.2325(2) 0.49146(9) 0.0546(5) Uani 1 d .
C25 C 0.02077(16) 0.1956(2) 0.50549(8) 0.0534(5) Uani 1 d .
H25 H 0.0329 0.1219 0.5311 0.064 Uiso 1 calc R
C18 C 0.52342(15) 0.3528(3) 0.46830(9) 0.0669(6) Uani 1 d .
H18 H 0.5738 0.4207 0.4657 0.080 Uiso 1 calc R
C29 C 0.01287(15) 0.4031(3) 0.29071(9) 0.0656(6) Uani 1 d .
H29 H 0.0354 0.4919 0.2786 0.079 Uiso 1 calc R
C36 C 0.1928(2) 0.2429(3) 0.13795(9) 0.0806(8) Uani 1 d .
H36 H 0.1490 0.2924 0.1141 0.097 Uiso 1 calc R
C27 C -0.16339(19) 0.1541(3) 0.51634(13) 0.0822(8) Uani 1 d .
H27A H -0.1976 0.0998 0.4876 0.123 Uiso 1 calc R
H27B H -0.2084 0.2223 0.5320 0.123 Uiso 1 calc R
H27C H -0.1393 0.0904 0.5452 0.123 Uiso 1 calc R
C30 C -0.08757(18) 0.3724(4) 0.28845(12) 0.0954(11) Uani 1 d .
H30 H -0.1325 0.4400 0.2742 0.114 Uiso 1 calc R
C16 C 0.4525(2) 0.1549(3) 0.51524(9) 0.0769(7) Uani 1 d .
H16 H 0.4533 0.0911 0.5452 0.092 Uiso 1 calc R
C32 C -0.05525(17) 0.1423(3) 0.32815(12) 0.0847(9) Uani 1 d .
H32 H -0.0789 0.0553 0.3415 0.102 Uiso 1 calc R
C17 C 0.52575(19) 0.2567(3) 0.51138(10) 0.0780(8) Uani 1 d .
H17 H 0.5771 0.2602 0.5383 0.094 Uiso 1 calc R
C31 C -0.12108(17) 0.2438(5) 0.30696(14) 0.1069(13) Uani 1 d .
H31 H -0.1889 0.2239 0.3053 0.128 Uiso 1 calc R

loop_
_atom_site_aniso_label
_atom_site_aniso_U_11
_atom_site_aniso_U_22
_atom_site_aniso_U_33
_atom_site_aniso_U_23
_atom_site_aniso_U_13
_atom_site_aniso_U_12
S20 0.0338(2) 0.0367(2) 0.0459(2) -0.00728(18) 0.00929(16) -0.00141(16)
O41 0.0479(7) 0.0400(7) 0.0494(7) 0.0038(5) 0.0092(5) -0.0071(6)
N1 0.0239(6) 0.0438(8) 0.0446(7) -0.0005(6) 0.0029(5) -0.0010(6)
N10 0.0279(6) 0.0454(8) 0.0311(6) -0.0010(6) 0.0009(5) 0.0082(6)
O42 0.0430(7) 0.0567(8) 0.0546(7) -0.0222(6) 0.0068(6) -0.0066(6)
O43 0.0475(7) 0.0386(7) 0.0672(8) 0.0040(6) 0.0158(6) 0.0044(6)
C3 0.0254(7) 0.0364(8) 0.0293(7) 0.0007(6) 0.0021(5) 0.0000(6)
N12 0.0304(6) 0.0394(7) 0.0351(7) -0.0029(6) 0.0033(5) 0.0043(6)
C4 0.0306(7) 0.0368(8) 0.0284(7) 0.0007(6) 0.0033(5) 0.0003(6)
C13 0.0288(7) 0.0375(8) 0.0334(7) -0.0004(6) 0.0051(6) -0.0008(6)
C21 0.0349(8) 0.0394(9) 0.0397(8) -0.0093(7) 0.0095(6) -0.0021(7)
C9 0.0311(7) 0.0405(9) 0.0301(7) 0.0007(6) 0.0015(6) 0.0018(6)
C34 0.0322(7) 0.0421(9) 0.0321(8) -0.0004(7) 0.0014(6) -0.0019(7)
C2 0.0313(7) 0.0394(9) 0.0312(7) -0.0010(7) 0.0038(6) -0.0021(7)
C14 0.0366(8) 0.0478(10) 0.0312(8) -0.0055(7) 0.0005(6) 0.0063(7)
C28 0.0300(8) 0.0610(11) 0.0397(9) -0.0086(8) 0.0017(6) 0.0073(8)
C11 0.0323(7) 0.0404(9) 0.0342(8) 0.0016(7) 0.0035(6) 0.0057(7)
C38 0.0488(10) 0.0507(10) 0.0393(9) -0.0094(8) 0.0074(7) -0.0047(8)
C39 0.0348(8) 0.0421(9) 0.0365(8) -0.0015(7) 0.0008(6) -0.0028(7)
C22 0.0409(9) 0.0490(10) 0.0486(10) -0.0057(8) 0.0124(7) 0.0049(8)
C26 0.0449(9) 0.0484(10) 0.0440(9) -0.0057(8) 0.0058(7) 0.0001(8)
C15 0.0621(12) 0.0579(12) 0.0418(10) 0.0016(9) -0.0047(8) 0.0103(10)
C8 0.0387(8) 0.0502(10) 0.0436(9) 0.0049(8) 0.0042(7) 0.0118(8)
C19 0.0409(9) 0.0625(12) 0.0444(10) -0.0128(9) 0.0000(7) -0.0046(9)
C6 0.0590(11) 0.0392(10) 0.0574(11) 0.0079(9) 0.0145(9) -0.0059(9)
C40 0.0264(8) 0.0697(13) 0.0771(14) 0.0034(11) 0.0080(8) -0.0049(9)
C5 0.0362(8) 0.0454(10) 0.0434(9) 0.0027(7) 0.0087(7) -0.0049(7)
C33 0.0368(9) 0.0692(14) 0.0638(12) -0.0217(10) 0.0084(8) -0.0077(9)
C35 0.0687(13) 0.0807(15) 0.0391(10) 0.0009(10) -0.0035(9) 0.0336(12)
C23 0.0379(9) 0.0556(12) 0.0666(12) -0.0143(10) 0.0156(8) 0.0001(8)
C37 0.0814(15) 0.0779(15) 0.0317(9) -0.0054(10) -0.0028(9) 0.0084(13)
C7 0.0610(12) 0.0423(10) 0.0561(11) 0.0103(9) 0.0117(9) 0.0124(9)
C24 0.0537(11) 0.0459(11) 0.0657(12) -0.0170(9) 0.0265(9) -0.0085(9)
C25 0.0673(12) 0.0451(10) 0.0486(10) -0.0018(8) 0.0152(9) -0.0072(9)
C18 0.0441(10) 0.0959(18) 0.0603(13) -0.0318(13) -0.0069(9) -0.0025(11)
C29 0.0447(10) 0.0963(18) 0.0556(12) -0.0055(12) -0.0030(9) 0.0265(11)
C36 0.0948(18) 0.108(2) 0.0381(10) 0.0019(12) -0.0128(11) 0.0447(16)
C27 0.0731(15) 0.0592(14) 0.117(2) -0.0091(14) 0.0482(15) -0.0178(12)
C30 0.0402(12) 0.157(3) 0.0880(19) -0.023(2) -0.0112(12) 0.0374(17)
C16 0.0939(18) 0.0889(18) 0.0467(12) 0.0027(12) -0.0199(12) 0.0303(16)
C32 0.0482(12) 0.105(2) 0.1018(19) -0.0445(17) 0.0204(12) -0.0280(14)
C17 0.0633(14) 0.111(2) 0.0585(13) -0.0250(15) -0.0245(11) 0.0217(15)
C31 0.0270(11) 0.177(4) 0.117(2) -0.064(3) 0.0027(13) -0.0013(17)

loop_
_atom_type_symbol
_atom_type_description
_atom_type_scat_dispersion_real
_atom_type_scat_dispersion_imag
_atom_type_scat_source
C C 0.0033 0.0016 'International Tables Vol C Tables 4.2.6.8 and 6.1.1.4'
H H 0.0000 0.0000 'International Tables Vol C Tables 4.2.6.8 and 6.1.1.4'
N N 0.0061 0.0033 'International Tables Vol C Tables 4.2.6.8 and 6.1.1.4'
O O 0.0106 0.0060 'International Tables Vol C Tables 4.2.6.8 and 6.1.1.4'
S S 0.1246 0.1234 'International Tables Vol C Tables 4.2.6.8 and 6.1.1.4'

loop_
_geom_angle_atom_site_label_1
_geom_angle_atom_site_label_2
_geom_angle_atom_site_label_3
_geom_angle
O42 S20 O43 120.47(8)
O42 S20 N12 106.22(7)
O43 S20 N12 105.01(7)
O42 S20 C21 107.23(8)
O43 S20 C21 107.83(8)
N12 S20 C21 109.82(7)
C2 N1 C9 111.74(12)
C2 N1 C40 123.96(15)
C9 N1 C40 124.08(15)
C34 N10 C3 121.81(12)
C34 N10 C11 119.51(13)
C3 N10 C11 112.45(12)
N10 C3 C4 118.02(13)
N10 C3 C2 112.63(12)
C4 C3 C2 102.13(12)
N10 C3 C13 102.37(11)
C4 C3 C13 109.83(12)
C2 C3 C13 112.16(12)
C13 N12 C11 109.54(12)
C13 N12 S20 123.01(10)
C11 N12 S20 119.16(10)
C5 C4 C9 119.90(15)
C5 C4 C3 131.79(14)
C9 C4 C3 108.31(13)
N12 C13 C14 117.12(13)
N12 C13 C3 101.02(12)
C14 C13 C3 114.39(12)
N12 C13 H13 107.9
C14 C13 H13 107.9
C3 C13 H13 107.9
C22 C21 C26 120.59(16)
C22 C21 S20 119.70(14)
C26 C21 S20 119.69(13)
C8 C9 C4 121.96(15)
C8 C9 N1 128.11(14)
C4 C9 N1 109.79(13)
C35 C34 C39 117.03(15)
C35 C34 N10 121.10(15)
C39 C34 N10 121.83(14)
O41 C2 N1 126.86(14)
O41 C2 C3 125.96(14)
N1 C2 C3 107.18(13)
C15 C14 C19 118.86(16)
C15 C14 C13 118.10(16)
C19 C14 C13 122.96(15)
C33 C28 C29 119.68(18)
C33 C28 C11 121.01(16)
C29 C28 C11 119.30(19)
N10 C11 N12 102.23(11)
N10 C11 C28 111.06(14)
N12 C11 C28 115.42(12)
N10 C11 H11 109.3
N12 C11 H11 109.3
C28 C11 H11 109.3
C37 C38 C39 121.48(18)
C37 C38 H38 119.3
C39 C38 H38 119.3
C38 C39 C34 120.97(16)
C38 C39 H39 119.5
C34 C39 H39 119.5
C23 C22 C21 119.18(18)
C23 C22 H22 120.4
C21 C22 H22 120.4
C25 C26 C21 119.05(17)
C25 C26 H26 120.5
C21 C26 H26 120.5
C14 C15 C16 120.5(2)
C14 C15 H15 119.8
C16 C15 H15 119.8
C9 C8 C7 117.17(16)
C9 C8 H8 121.4
C7 C8 H8 121.4
C18 C19 C14 120.0(2)
C18 C19 H19 120.0
C14 C19 H19 120.0
C7 C6 C5 120.43(17)
C7 C6 H6 119.8
C5 C6 H6 119.8
N1 C40 H40A 109.5
N1 C40 H40B 109.5
H40A C40 H40B 109.5
N1 C40 H40C 109.5
H40A C40 H40C 109.5
H40B C40 H40C 109.5
C4 C5 C6 118.81(15)
C4 C5 H5 120.6
C6 C5 H5 120.6
C28 C33 C32 119.6(2)
C28 C33 H33 120.2
C32 C33 H33 120.2
C34 C35 C36 121.0(2)
C34 C35 H35 119.5
C36 C35 H35 119.5
C22 C23 C24 121.34(18)
C22 C23 H23 119.3
C24 C23 H23 119.3
C38 C37 C36 118.19(18)
C38 C37 H37 120.9
C36 C37 H37 120.9
C6 C7 C8 121.71(18)
C6 C7 H7 119.1
C8 C7 H7 119.1
C23 C24 C25 118.37(17)
C23 C24 C27 120.4(2)
C25 C24 C27 121.2(2)
C26 C25 C24 121.44(19)
C26 C25 H25 119.3
C24 C25 H25 119.3
C17 C18 C19 120.5(2)
C17 C18 H18 119.7
C19 C18 H18 119.7
C30 C29 C28 120.1(3)
C30 C29 H29 120.0
C28 C29 H29 120.0
C37 C36 C35 121.3(2)
C37 C36 H36 119.4
C35 C36 H36 119.4
C24 C27 H27A 109.5
C24 C27 H27B 109.5
H27A C27 H27B 109.5
C24 C27 H27C 109.5
H27A C27 H27C 109.5
H27B C27 H27C 109.5
C31 C30 C29 120.2(3)
C31 C30 H30 119.9
C29 C30 H30 119.9
C17 C16 C15 119.8(2)
C17 C16 H16 120.1
C15 C16 H16 120.1
C31 C32 C33 119.8(3)
C31 C32 H32 120.1
C33 C32 H32 120.1
C18 C17 C16 120.2(2)
C18 C17 H17 119.9
C16 C17 H17 119.9
C30 C31 C32 120.6(2)
C30 C31 H31 119.7
C32 C31 H31 119.7

loop_
_geom_bond_atom_site_label_1
_geom_bond_atom_site_label_2
_geom_bond_distance
S20 O42 1.4248(13)
S20 O43 1.4255(14)
S20 N12 1.6500(13)
S20 C21 1.7628(16)
O41 C2 1.213(2)
N1 C2 1.362(2)
N1 C9 1.407(2)
N1 C40 1.448(2)
N10 C34 1.4074(19)
N10 C3 1.4496(18)
N10 C11 1.464(2)
C3 C4 1.510(2)
C3 C2 1.556(2)
C3 C13 1.558(2)
N12 C13 1.472(2)
N12 C11 1.4925(19)
C4 C5 1.375(2)
C4 C9 1.396(2)
C13 C14 1.513(2)
C13 H13 0.9800
C21 C22 1.386(2)
C21 C26 1.388(3)
C9 C8 1.378(2)
C34 C35 1.385(2)
C34 C39 1.397(2)
C14 C15 1.381(3)
C14 C19 1.391(3)
C28 C33 1.382(3)
C28 C29 1.387(3)
C28 C11 1.519(2)
C11 H11 0.9800
C38 C37 1.365(3)
C38 C39 1.382(2)
C38 H38 0.9300
C39 H39 0.9300
C22 C23 1.384(3)
C22 H22 0.9300
C26 C25 1.382(3)
C26 H26 0.9300
C15 C16 1.391(3)
C15 H15 0.9300
C8 C7 1.383(3)
C8 H8 0.9300
C19 C18 1.386(3)
C19 H19 0.9300
C6 C7 1.382(3)
C6 C5 1.386(3)
C6 H6 0.9300
C40 H40A 0.9600
C40 H40B 0.9600
C40 H40C 0.9600
C5 H5 0.9300
C33 C32 1.387(3)
C33 H33 0.9300
C35 C36 1.388(3)
C35 H35 0.9300
C23 C24 1.385(3)
C23 H23 0.9300
C37 C36 1.373(3)
C37 H37 0.9300
C7 H7 0.9300
C24 C25 1.388(3)
C24 C27 1.509(3)
C25 H25 0.9300
C18 C17 1.363(4)
C18 H18 0.9300
C29 C30 1.379(4)
C29 H29 0.9300
C36 H36 0.9300
C27 H27A 0.9600
C27 H27B 0.9600
C27 H27C 0.9600
C30 C31 1.358(5)
C30 H30 0.9300
C16 C17 1.372(4)
C16 H16 0.9300
C32 C31 1.381(5)
C32 H32 0.9300
C17 H17 0.9300
C31 H31 0.9300
